data_1519427
loop_
_publ_author_name
'Braunschweig, H.'
'Gackstatter, A.'
'Kupfer, T.'
'Scheller, T.'
'Hupp, F.'
'Damme, A.'
'Arnold, N.'
'Ewing, W. C.'

_publ_section_title
;
 Generation of 1,2-azaboretidines via reduction of ADC borane adducts
;
_journal_issue 6
_journal_name_full 'Chem. Sci.'
_journal_page_first 3461
_journal_paper_doi 10.1039/C5SC01077B
_journal_volume 6
_journal_year 2015
_chemical_formula_moiety 'C22 H39 B Cl2 N2'
_chemical_formula_sum 'C22 H39 B Cl2 N2'
_chemical_formula_weight 413.26
_chemical_name_common
;
?
;
_chemical_name_systematic
; 
?
;
_space_group_IT_number 14
_symmetry_cell_setting monoclinic
_symmetry_space_group_name_Hall '-P 2yn'
_symmetry_space_group_name_H-M 'P 1 21/n 1'
_atom_sites_solution_hydrogens geom
_atom_sites_solution_primary direct
_atom_sites_solution_secondary difmap
_audit_creation_method SHELXL-97
_audit_update_record
;
2015-01-08 deposited with the CCDC.
2015-04-16 downloaded from the CCDC.
;
_cell_angle_alpha 90.00
_cell_angle_beta 91.008(7)
_cell_angle_gamma 90.00
_cell_formula_units_Z 4
_cell_length_a 8.4091(17)
_cell_length_b 23.915(5)
_cell_length_c 13.429(3)
_cell_measurement_temperature 100(2)
_cell_volume 2700.2(10)
_computing_cell_refinement 'Saint+ ver. 7.68A (Bruker AXS)'
_computing_data_collection 'APEX2 ver. 2010.3 (Bruker AXS)'
_computing_data_reduction 'Saint+ ver. 7.68A (Bruker AXS)'
_computing_molecular_graphics 'XP ver. 5.1 (Bruker AXS, 1998)'
_computing_publication_material 'SHELXL-97 (Sheldrick, 2008)'
_computing_structure_refinement 'SHELXL-97 (Sheldrick, 1997)'
_computing_structure_solution 'SHELXS-97 (Sheldrick, 1990)'
_diffrn_ambient_temperature 100(2)
_diffrn_detector_area_resol_mean 8.333
_diffrn_measured_fraction_theta_full 1.000
_diffrn_measured_fraction_theta_max 1.000
_diffrn_measurement_device_type 'Bruker X8-APEX II'
_diffrn_measurement_method '\f and \w scans'
_diffrn_radiation_monochromator 'multi-layer mirror'
_diffrn_radiation_source 'rotating anode'
_diffrn_radiation_type MoK\a
_diffrn_radiation_wavelength 0.71073
_diffrn_reflns_av_R_equivalents 0.0000
_diffrn_reflns_av_sigmaI/netI 0.0689
_diffrn_reflns_limit_h_max 10
_diffrn_reflns_limit_h_min -10
_diffrn_reflns_limit_k_max 29
_diffrn_reflns_limit_k_min 0
_diffrn_reflns_limit_l_max 16
_diffrn_reflns_limit_l_min 0
_diffrn_reflns_number 5521
_diffrn_reflns_theta_full 26.37
_diffrn_reflns_theta_max 26.37
_diffrn_reflns_theta_min 1.70
_exptl_absorpt_coefficient_mu 0.249
_exptl_absorpt_correction_T_max 0.7454
_exptl_absorpt_correction_T_min 0.6195
_exptl_absorpt_correction_type multi-scan
_exptl_absorpt_process_details 'Sadabs 2008/1 (Bruker 2008)'
_exptl_crystal_colour orange
_exptl_crystal_density_diffrn 1.017
_exptl_crystal_density_method 'not measured'
_exptl_crystal_description block
_exptl_crystal_F_000 896
_exptl_crystal_size_max 0.20
_exptl_crystal_size_mid 0.15
_exptl_crystal_size_min 0.10
_platon_squeeze_details
;
;
_refine_diff_density_max 0.812
_refine_diff_density_min -0.655
_refine_diff_density_rms 0.067
_refine_ls_extinction_method none
_refine_ls_goodness_of_fit_ref 0.912
_refine_ls_hydrogen_treatment constr
_refine_ls_matrix_type full
_refine_ls_number_parameters 255
_refine_ls_number_reflns 5521
_refine_ls_number_restraints 0
_refine_ls_restrained_S_all 0.912
_refine_ls_R_factor_all 0.0963
_refine_ls_R_factor_gt 0.0662
_refine_ls_shift/su_max 0.000
_refine_ls_shift/su_mean 0.000
_refine_ls_structure_factor_coef Fsqd
_refine_ls_weighting_details 'calc w=1/[\s^2^(Fo^2^)+(0.2000P)^2^+0.0000P] where P=(Fo^2^+2Fc^2^)/3'
_refine_ls_weighting_scheme calc
_refine_ls_wR_factor_gt 0.2268
_refine_ls_wR_factor_ref 0.2453
_reflns_number_gt 3912
_reflns_number_total 5521
_reflns_threshold_expression >2sigma(I)
_cod_data_source_file c5sc01077b2.cif
_cod_data_source_block FlHu169
_cod_depositor_comments
;
The following automatic conversions were performed:

'_symmetry_cell_setting' value 'Monoclinic' changed to 'monoclinic'
according to
/usr/data/users/saulius/crontab/automatic-downloads/rss-feeds/RSC/lib/dictionaries/cif_core.dic
dictionary named 'cif_core.dic' version 2.4.2 from 2011-04-26.

Automatic conversion script
Id: cif_fix_values 3271 2015-04-21 07:52:19Z andrius 

 Adding full bibliography for 1519426--1519429.cif.
;
_cod_original_sg_symbol_H-M P2(1)/n
_cod_database_code 1519427

loop_
_symmetry_equiv_pos_as_xyz
'x, y, z'
'-x+1/2, y+1/2, -z+1/2'
'-x, -y, -z'
'x-1/2, -y-1/2, z-1/2'

loop_
_atom_site_label
_atom_site_type_symbol
_atom_site_fract_x
_atom_site_fract_y
_atom_site_fract_z
_atom_site_U_iso_or_equiv
_atom_site_adp_type
_atom_site_occupancy
_atom_site_symmetry_multiplicity
_atom_site_calc_flag
_atom_site_refinement_flags
Cl1 Cl 0.17911(9) 0.23524(3) 0.26720(6) 0.0257(3) Uani 1 1 d .
N1 N 0.1328(3) 0.27383(11) 0.51078(19) 0.0225(6) Uani 1 1 d .
C1 C 0.1248(3) 0.21798(15) 0.4905(2) 0.0236(7) Uani 1 1 d .
B1 B 0.1104(4) 0.19043(16) 0.3760(3) 0.0239(8) Uani 1 1 d .
Cl2 Cl -0.11662(9) 0.19437(4) 0.35941(6) 0.0296(3) Uani 1 1 d .
N2 N 0.1069(3) 0.18311(11) 0.57003(19) 0.0232(6) Uani 1 1 d .
C11 C 0.2006(4) 0.13077(14) 0.3657(2) 0.0249(7) Uani 1 1 d .
C12 C 0.1336(4) 0.08010(15) 0.3300(2) 0.0287(8) Uani 1 1 d .
C13 C 0.2247(4) 0.03118(15) 0.3254(2) 0.0297(8) Uani 1 1 d .
H13 H 0.1755 -0.0022 0.3018 0.036 Uiso 1 1 calc R
C14 C 0.3832(4) 0.02946(15) 0.3538(2) 0.0295(8) Uani 1 1 d .
C15 C 0.4515(4) 0.07980(15) 0.3849(2) 0.0277(8) Uani 1 1 d .
H15 H 0.5614 0.0803 0.4023 0.033 Uiso 1 1 calc R
C16 C 0.3654(4) 0.12923(14) 0.3913(2) 0.0240(7) Uani 1 1 d .
C17 C -0.0386(5) 0.07300(17) 0.2935(3) 0.0435(10) Uani 1 1 d .
H17A H -0.1095 0.0736 0.3506 0.065 Uiso 1 1 calc R
H17B H -0.0498 0.0372 0.2584 0.065 Uiso 1 1 calc R
H17C H -0.0667 0.1036 0.2480 0.065 Uiso 1 1 calc R
C18 C 0.4805(5) -0.02363(16) 0.3487(3) 0.0417(10) Uani 1 1 d .
H18A H 0.4341 -0.0486 0.2980 0.063 Uiso 1 1 calc R
H18B H 0.4803 -0.0423 0.4136 0.063 Uiso 1 1 calc R
H18C H 0.5900 -0.0144 0.3311 0.063 Uiso 1 1 calc R
C19 C 0.4584(4) 0.18084(16) 0.4207(2) 0.0285(8) Uani 1 1 d .
H19A H 0.4617 0.2067 0.3641 0.043 Uiso 1 1 calc R
H19B H 0.5671 0.1702 0.4403 0.043 Uiso 1 1 calc R
H19C H 0.4069 0.1992 0.4769 0.043 Uiso 1 1 calc R
C21 C 0.2521(4) 0.30925(15) 0.4592(3) 0.0283(8) Uani 1 1 d .
H21 H 0.2968 0.2852 0.4056 0.034 Uiso 1 1 calc R
C22 C 0.3933(4) 0.32363(18) 0.5293(3) 0.0367(9) Uani 1 1 d .
H22A H 0.4194 0.2911 0.5709 0.055 Uiso 1 1 calc R
H22B H 0.3646 0.3552 0.5719 0.055 Uiso 1 1 calc R
H22C H 0.4857 0.3337 0.4896 0.055 Uiso 1 1 calc R
C23 C 0.1844(4) 0.36058(15) 0.4068(3) 0.0325(8) Uani 1 1 d .
H23A H 0.1428 0.3866 0.4563 0.049 Uiso 1 1 calc R
H23B H 0.0984 0.3492 0.3610 0.049 Uiso 1 1 calc R
H23C H 0.2685 0.3790 0.3692 0.049 Uiso 1 1 calc R
C24 C 0.0155(4) 0.29908(14) 0.5815(2) 0.0265(8) Uani 1 1 d .
H24 H -0.0257 0.2675 0.6224 0.032 Uiso 1 1 calc R
C25 C -0.1287(4) 0.32243(17) 0.5227(3) 0.0346(8) Uani 1 1 d .
H25A H -0.1624 0.2954 0.4717 0.052 Uiso 1 1 calc R
H25B H -0.0992 0.3577 0.4906 0.052 Uiso 1 1 calc R
H25C H -0.2164 0.3291 0.5683 0.052 Uiso 1 1 calc R
C26 C 0.0789(4) 0.34170(15) 0.6541(3) 0.0329(8) Uani 1 1 d .
H26A H 0.1227 0.3735 0.6175 0.049 Uiso 1 1 calc R
H26B H 0.1628 0.3248 0.6956 0.049 Uiso 1 1 calc R
H26C H -0.0073 0.3547 0.6964 0.049 Uiso 1 1 calc R
C31 C 0.1858(4) 0.19778(14) 0.6686(2) 0.0233(7) Uani 1 1 d .
H31 H 0.2151 0.2383 0.6653 0.028 Uiso 1 1 calc R
C32 C 0.0806(4) 0.19074(15) 0.7588(2) 0.0292(8) Uani 1 1 d .
H32A H 0.0542 0.1511 0.7671 0.044 Uiso 1 1 calc R
H32B H -0.0175 0.2123 0.7489 0.044 Uiso 1 1 calc R
H32C H 0.1372 0.2043 0.8185 0.044 Uiso 1 1 calc R
C33 C 0.3412(4) 0.16504(14) 0.6843(3) 0.0272(7) Uani 1 1 d .
H33A H 0.3951 0.1612 0.6206 0.041 Uiso 1 1 calc R
H33B H 0.3173 0.1279 0.7109 0.041 Uiso 1 1 calc R
H33C H 0.4105 0.1852 0.7316 0.041 Uiso 1 1 calc R
C34 C 0.0148(4) 0.12998(15) 0.5576(3) 0.0284(8) Uani 1 1 d .
H34 H 0.0001 0.1249 0.4841 0.034 Uiso 1 1 calc R
C35 C -0.1534(4) 0.13599(17) 0.5987(3) 0.0342(9) Uani 1 1 d .
H35A H -0.1990 0.1718 0.5771 0.051 Uiso 1 1 calc R
H35B H -0.1485 0.1347 0.6717 0.051 Uiso 1 1 calc R
H35C H -0.2202 0.1053 0.5737 0.051 Uiso 1 1 calc R
C36 C 0.1000(4) 0.07712(15) 0.5942(3) 0.0305(8) Uani 1 1 d .
H36A H 0.1109 0.0782 0.6670 0.046 Uiso 1 1 calc R
H36B H 0.2058 0.0751 0.5649 0.046 Uiso 1 1 calc R
H36C H 0.0381 0.0441 0.5743 0.046 Uiso 1 1 calc R

loop_
_atom_site_aniso_label
_atom_site_aniso_U_11
_atom_site_aniso_U_22
_atom_site_aniso_U_33
_atom_site_aniso_U_23
_atom_site_aniso_U_13
_atom_site_aniso_U_12
Cl1 0.0191(4) 0.0356(5) 0.0226(4) 0.0029(3) 0.0035(3) 0.0023(3)
N1 0.0138(14) 0.0323(17) 0.0214(13) 0.0046(11) 0.0044(11) 0.0032(10)
C1 0.0079(15) 0.041(2) 0.0222(15) 0.0003(13) -0.0012(12) 0.0034(12)
B1 0.0159(18) 0.036(2) 0.0193(17) 0.0043(14) -0.0018(14) -0.0007(14)
Cl2 0.0136(4) 0.0474(6) 0.0277(4) 0.0021(3) -0.0006(3) 0.0020(3)
N2 0.0135(13) 0.0311(16) 0.0250(14) 0.0034(11) 0.0013(11) 0.0024(10)
C11 0.0201(17) 0.036(2) 0.0187(15) 0.0062(13) 0.0044(13) 0.0008(13)
C12 0.0246(18) 0.040(2) 0.0218(16) 0.0060(14) -0.0035(14) 0.0005(14)
C13 0.033(2) 0.033(2) 0.0231(16) 0.0047(13) -0.0033(14) -0.0002(14)
C14 0.031(2) 0.040(2) 0.0184(15) 0.0102(14) 0.0029(14) 0.0091(14)
C15 0.0220(18) 0.039(2) 0.0224(16) 0.0076(14) 0.0054(14) 0.0074(14)
C16 0.0175(16) 0.039(2) 0.0154(14) 0.0062(12) 0.0022(12) 0.0037(13)
C17 0.033(2) 0.037(2) 0.060(3) 0.0026(18) -0.013(2) -0.0025(16)
C18 0.036(2) 0.041(2) 0.048(2) 0.0134(18) 0.0028(18) 0.0153(16)
C19 0.0135(16) 0.046(2) 0.0263(16) 0.0009(14) 0.0043(13) 0.0034(13)
C21 0.0210(18) 0.037(2) 0.0274(17) 0.0012(14) 0.0082(14) -0.0045(14)
C22 0.0184(18) 0.057(3) 0.0347(19) -0.0086(17) 0.0043(15) -0.0054(15)
C23 0.035(2) 0.037(2) 0.0263(17) 0.0006(14) 0.0064(15) -0.0028(15)
C24 0.0202(17) 0.034(2) 0.0257(16) 0.0048(13) 0.0068(14) 0.0065(13)
C25 0.025(2) 0.045(2) 0.0338(19) 0.0034(16) 0.0048(15) 0.0124(15)
C26 0.034(2) 0.039(2) 0.0265(17) 0.0048(15) 0.0061(15) 0.0107(15)
C31 0.0190(17) 0.0268(19) 0.0240(16) 0.0006(12) -0.0010(13) 0.0034(12)
C32 0.0268(19) 0.035(2) 0.0254(17) 0.0010(13) 0.0037(14) 0.0064(14)
C33 0.0192(17) 0.030(2) 0.0323(17) 0.0029(14) -0.0022(14) 0.0020(13)
C34 0.0215(18) 0.038(2) 0.0259(16) 0.0014(14) 0.0025(14) -0.0045(14)
C35 0.0202(18) 0.052(2) 0.0300(18) 0.0032(15) -0.0020(15) -0.0084(15)
C36 0.0283(19) 0.034(2) 0.0293(18) 0.0005(14) 0.0002(15) -0.0044(14)

loop_
_atom_type_symbol
_atom_type_description
_atom_type_scat_dispersion_real
_atom_type_scat_dispersion_imag
_atom_type_scat_source
C C 0.0033 0.0016 'International Tables Vol C Tables 4.2.6.8 and 6.1.1.4'
H H 0.0000 0.0000 'International Tables Vol C Tables 4.2.6.8 and 6.1.1.4'
B B 0.0013 0.0007 'International Tables Vol C Tables 4.2.6.8 and 6.1.1.4'
N N 0.0061 0.0033 'International Tables Vol C Tables 4.2.6.8 and 6.1.1.4'
Cl Cl 0.1484 0.1585 'International Tables Vol C Tables 4.2.6.8 and 6.1.1.4'

loop_
_geom_angle_atom_site_label_1
_geom_angle_atom_site_label_2
_geom_angle_atom_site_label_3
_geom_angle
C1 N1 C21 119.6(3)
C1 N1 C24 119.1(3)
C21 N1 C24 121.2(3)
N1 C1 N2 116.6(3)
N1 C1 B1 124.8(3)
N2 C1 B1 118.1(3)
C11 B1 C1 113.5(3)
C11 B1 Cl2 119.9(2)
C1 B1 Cl2 98.2(2)
C11 B1 Cl1 106.3(2)
C1 B1 Cl1 117.6(2)
Cl2 B1 Cl1 101.37(16)
C1 N2 C34 119.7(3)
C1 N2 C31 119.3(3)
C34 N2 C31 120.9(3)
C12 C11 C16 116.1(3)
C12 C11 B1 126.7(3)
C16 C11 B1 117.2(3)
C11 C12 C13 121.0(3)
C11 C12 C17 124.9(3)
C13 C12 C17 114.1(3)
C14 C13 C12 122.6(3)
C14 C13 H13 118.7
C12 C13 H13 118.7
C13 C14 C15 116.6(3)
C13 C14 C18 122.2(3)
C15 C14 C18 121.2(3)
C16 C15 C14 122.7(3)
C16 C15 H15 118.6
C14 C15 H15 118.6
C15 C16 C11 120.9(3)
C15 C16 C19 116.3(3)
C11 C16 C19 122.7(3)
C12 C17 H17A 109.5
C12 C17 H17B 109.5
H17A C17 H17B 109.5
C12 C17 H17C 109.5
H17A C17 H17C 109.5
H17B C17 H17C 109.5
C14 C18 H18A 109.5
C14 C18 H18B 109.5
H18A C18 H18B 109.5
C14 C18 H18C 109.5
H18A C18 H18C 109.5
H18B C18 H18C 109.5
C16 C19 H19A 109.5
C16 C19 H19B 109.5
H19A C19 H19B 109.5
C16 C19 H19C 109.5
H19A C19 H19C 109.5
H19B C19 H19C 109.5
N1 C21 C23 115.1(3)
N1 C21 C22 111.1(3)
C23 C21 C22 112.4(3)
N1 C21 H21 105.8
C23 C21 H21 105.8
C22 C21 H21 105.8
C21 C22 H22A 109.5
C21 C22 H22B 109.5
H22A C22 H22B 109.5
C21 C22 H22C 109.5
H22A C22 H22C 109.5
H22B C22 H22C 109.5
C21 C23 H23A 109.5
C21 C23 H23B 109.5
H23A C23 H23B 109.5
C21 C23 H23C 109.5
H23A C23 H23C 109.5
H23B C23 H23C 109.5
N1 C24 C26 116.8(3)
N1 C24 C25 109.9(3)
C26 C24 C25 110.8(3)
N1 C24 H24 106.2
C26 C24 H24 106.2
C25 C24 H24 106.2
C24 C25 H25A 109.5
C24 C25 H25B 109.5
H25A C25 H25B 109.5
C24 C25 H25C 109.5
H25A C25 H25C 109.5
H25B C25 H25C 109.5
C24 C26 H26A 109.5
C24 C26 H26B 109.5
H26A C26 H26B 109.5
C24 C26 H26C 109.5
H26A C26 H26C 109.5
H26B C26 H26C 109.5
N2 C31 C33 111.2(3)
N2 C31 C32 114.7(3)
C33 C31 C32 109.9(3)
N2 C31 H31 106.9
C33 C31 H31 106.9
C32 C31 H31 106.9
C31 C32 H32A 109.5
C31 C32 H32B 109.5
H32A C32 H32B 109.5
C31 C32 H32C 109.5
H32A C32 H32C 109.5
H32B C32 H32C 109.5
C31 C33 H33A 109.5
C31 C33 H33B 109.5
H33A C33 H33B 109.5
C31 C33 H33C 109.5
H33A C33 H33C 109.5
H33B C33 H33C 109.5
N2 C34 C36 115.3(3)
N2 C34 C35 111.0(3)
C36 C34 C35 113.0(3)
N2 C34 H34 105.5
C36 C34 H34 105.5
C35 C34 H34 105.5
C34 C35 H35A 109.5
C34 C35 H35B 109.5
H35A C35 H35B 109.5
C34 C35 H35C 109.5
H35A C35 H35C 109.5
H35B C35 H35C 109.5
C34 C36 H36A 109.5
C34 C36 H36B 109.5
H36A C36 H36B 109.5
C34 C36 H36C 109.5
H36A C36 H36C 109.5
H36B C36 H36C 109.5

loop_
_geom_bond_atom_site_label_1
_geom_bond_atom_site_label_2
_geom_bond_distance
Cl1 B1 1.910(4)
N1 C1 1.364(5)
N1 C21 1.493(4)
N1 C24 1.508(4)
C1 N2 1.365(4)
C1 B1 1.676(5)
B1 C11 1.623(5)
B1 Cl2 1.920(4)
N2 C34 1.496(4)
N2 C31 1.512(4)
C11 C12 1.416(5)
C11 C16 1.423(4)
C12 C13 1.400(5)
C12 C17 1.530(5)
C13 C14 1.380(5)
C13 H13 0.9500
C14 C15 1.395(5)
C14 C18 1.513(5)
C15 C16 1.389(5)
C15 H15 0.9500
C16 C19 1.510(5)
C17 H17A 0.9800
C17 H17B 0.9800
C17 H17C 0.9800
C18 H18A 0.9800
C18 H18B 0.9800
C18 H18C 0.9800
C19 H19A 0.9800
C19 H19B 0.9800
C19 H19C 0.9800
C21 C23 1.521(5)
C21 C22 1.541(5)
C21 H21 1.0000
C22 H22A 0.9800
C22 H22B 0.9800
C22 H22C 0.9800
C23 H23A 0.9800
C23 H23B 0.9800
C23 H23C 0.9800
C24 C26 1.502(5)
C24 C25 1.540(4)
C24 H24 1.0000
C25 H25A 0.9800
C25 H25B 0.9800
C25 H25C 0.9800
C26 H26A 0.9800
C26 H26B 0.9800
C26 H26C 0.9800
C31 C33 1.535(4)
C31 C32 1.522(5)
C31 H31 1.0000
C32 H32A 0.9800
C32 H32B 0.9800
C32 H32C 0.9800
C33 H33A 0.9800
C33 H33B 0.9800
C33 H33C 0.9800
C34 C36 1.530(5)
C34 C35 1.534(5)
C34 H34 1.0000
C35 H35A 0.9800
C35 H35B 0.9800
C35 H35C 0.9800
C36 H36A 0.9800
C36 H36B 0.9800
C36 H36C 0.9800

loop_
_geom_torsion_atom_site_label_1
_geom_torsion_atom_site_label_2
_geom_torsion_atom_site_label_3
_geom_torsion_atom_site_label_4
_geom_torsion
C21 N1 C1 N2 137.5(3)
C24 N1 C1 N2 -45.4(4)
C21 N1 C1 B1 -51.3(4)
C24 N1 C1 B1 125.8(3)
N1 C1 B1 C11 146.6(3)
N2 C1 B1 C11 -42.3(4)
N1 C1 B1 Cl2 -85.7(3)
N2 C1 B1 Cl2 85.4(3)
N1 C1 B1 Cl1 21.8(4)
N2 C1 B1 Cl1 -167.1(2)
N1 C1 N2 C34 147.6(3)
B1 C1 N2 C34 -24.3(4)
N1 C1 N2 C31 -34.7(4)
B1 C1 N2 C31 153.4(3)
C1 B1 C11 C12 125.9(3)
Cl2 B1 C11 C12 10.5(4)
Cl1 B1 C11 C12 -103.4(3)
C1 B1 C11 C16 -56.7(4)
Cl2 B1 C11 C16 -172.1(2)
Cl1 B1 C11 C16 74.1(3)
C16 C11 C12 C13 3.0(5)
B1 C11 C12 C13 -179.6(3)
C16 C11 C12 C17 -176.8(3)
B1 C11 C12 C17 0.6(5)
C11 C12 C13 C14 -0.7(5)
C17 C12 C13 C14 179.1(3)
C12 C13 C14 C15 -2.0(5)
C12 C13 C14 C18 179.9(3)
C13 C14 C15 C16 2.5(5)
C18 C14 C15 C16 -179.4(3)
C14 C15 C16 C11 -0.2(5)
C14 C15 C16 C19 -176.7(3)
C12 C11 C16 C15 -2.5(4)
B1 C11 C16 C15 179.8(3)
C12 C11 C16 C19 173.8(3)
B1 C11 C16 C19 -3.9(4)
C1 N1 C21 C23 126.8(3)
C24 N1 C21 C23 -50.3(4)
C1 N1 C21 C22 -104.0(3)
C24 N1 C21 C22 78.9(4)
C1 N1 C24 C26 139.1(3)
C21 N1 C24 C26 -43.7(4)
C1 N1 C24 C25 -93.6(3)
C21 N1 C24 C25 83.5(4)
C1 N2 C31 C33 -99.7(3)
C34 N2 C31 C33 78.0(4)
C1 N2 C31 C32 134.9(3)
C34 N2 C31 C32 -47.4(4)
C1 N2 C34 C36 128.3(3)
C31 N2 C34 C36 -49.4(4)
C1 N2 C34 C35 -101.5(3)
C31 N2 C34 C35 80.8(3)

loop_
_platon_squeeze_void_nr
_platon_squeeze_void_average_x
_platon_squeeze_void_average_y
_platon_squeeze_void_average_z
_platon_squeeze_void_volume
_platon_squeeze_void_count_electrons
_platon_squeeze_void_content
1 -0.012 0.000 0.000 241 64 ' '
2 -0.025 0.500 0.500 241 64 ' '
